data_7026928
loop_
_publ_author_name
'Bazzicalupi, Carla'
'Bencini, Andrea'
'Ciattini, Samuele'
'Denat, Franck'
'D\'esog\`ere, Pauline'
'Goze, Christine'
'Matera, Irene'
'Valtancoli, Barbara'

_publ_section_title
;
 Proton and metal binding by cyclen-based highly rigid cryptands.
;
_journal_issue 48
_journal_name_full 'Dalton transactions (Cambridge, England : 2003)'
_journal_page_first 11643
_journal_page_last 11653
_journal_paper_doi 10.1039/c0dt00948b
_journal_volume 39
_journal_year 2010
_chemical_formula_sum 'C22 H31 Cl3 N4 O Zn'
_chemical_formula_weight 539.23
_chemical_name_systematic
;
?
;
_space_group_IT_number 19
_symmetry_cell_setting orthorhombic
_symmetry_space_group_name_Hall 'P 2ac 2ab'
_symmetry_space_group_name_H-M 'P 21 21 21'
_atom_sites_solution_hydrogens geom
_atom_sites_solution_primary direct
_atom_sites_solution_secondary difmap
_audit_creation_method SHELXL-97
_cell_angle_alpha 90.00
_cell_angle_beta 90.00
_cell_angle_gamma 90.00
_cell_formula_units_Z 4
_cell_length_a 8.7838(2)
_cell_length_b 14.7915(3)
_cell_length_c 18.3776(3)
_cell_measurement_reflns_used 3166
_cell_measurement_temperature 298
_cell_measurement_theta_max 72.1126
_cell_measurement_theta_min 3.8351
_cell_volume 2387.72(8)
_computing_cell_refinement
;
CrysAlis RED, Oxford Diffraction Ltd.,
Version 1.171.32.5 (release 08-05-2007 CrysAlis171 .NET)
(compiled May 8 2007,13:10:02)
;
_computing_data_collection
;
CrysAlis CCD, Oxford Diffraction Ltd.,
Version 1.171.32.5 (release 08-05-2007 CrysAlis171 .NET)
(compiled May 8 2007,13:10:02)
;
_computing_data_reduction
;
CrysAlis RED, Oxford Diffraction Ltd.,
Version 1.171.32.5 (release 08-05-2007 CrysAlis171 .NET)
(compiled May 8 2007,13:10:02)
;
_computing_molecular_graphics 'ORTEP3 Ver. 1.01\b (Farrugia, 1997)'
_computing_publication_material 'PARST93 (Nardelli, 1993)'
_computing_structure_refinement 'SHELXL-97 (Sheldrick, 1997)'
_computing_structure_solution 'SIR97 (Altomare 1997)'
_diffrn_ambient_temperature 298
_diffrn_detector_area_resol_mean 8.1241
_diffrn_measured_fraction_theta_full 0.994
_diffrn_measured_fraction_theta_max 0.977
_diffrn_radiation_monochromator graphite
_diffrn_radiation_source 'fine-focus sealed tube'
_diffrn_radiation_type CuK\a
_diffrn_radiation_wavelength 1.54180
_diffrn_reflns_av_R_equivalents 0.0691
_diffrn_reflns_av_sigmaI/netI 0.0696
_diffrn_reflns_limit_h_max 8
_diffrn_reflns_limit_h_min -10
_diffrn_reflns_limit_k_max 16
_diffrn_reflns_limit_k_min -18
_diffrn_reflns_limit_l_max 22
_diffrn_reflns_limit_l_min -22
_diffrn_reflns_number 9509
_diffrn_reflns_theta_full 67.50
_diffrn_reflns_theta_max 72.37
_diffrn_reflns_theta_min 3.84
_diffrn_standards_interval_count infinity
_diffrn_standards_interval_time infinity
_diffrn_standards_number 0
_exptl_absorpt_coefficient_mu 4.691
_exptl_absorpt_correction_T_max 1.00000
_exptl_absorpt_correction_T_min 0.72014
_exptl_absorpt_correction_type multi-scan
_exptl_absorpt_process_details
;
CrysAlis RED, Oxford Diffraction Ltd.,
Version 1.171.32.15 (release 10-01-2008 CrysAlis171 .NET)
(compiled Jan 10 2008,16:37:18)
Empirical absorption correction using spherical harmonics,
implemented in SCALE3 ABSPACK scaling algorithm.
;
_exptl_crystal_colour colorless
_exptl_crystal_density_diffrn 1.500
_exptl_crystal_density_method 'not measured'
_exptl_crystal_description prismatic
_exptl_crystal_F_000 1120
_exptl_crystal_size_max 0.3
_exptl_crystal_size_mid 0.1
_exptl_crystal_size_min 0.1
_refine_diff_density_max 0.561
_refine_diff_density_min -0.634
_refine_diff_density_rms 0.115
_refine_ls_abs_structure_details 'Flack H D (1983), Acta Cryst. A39, 876-881'
_refine_ls_abs_structure_Flack 0.05(3)
_refine_ls_extinction_method none
_refine_ls_goodness_of_fit_ref 1.067
_refine_ls_hydrogen_treatment mixed
_refine_ls_matrix_type full
_refine_ls_number_parameters 288
_refine_ls_number_reflns 4358
_refine_ls_number_restraints 0
_refine_ls_restrained_S_all 1.067
_refine_ls_R_factor_all 0.0725
_refine_ls_R_factor_gt 0.0441
_refine_ls_shift/su_max 0.003
_refine_ls_shift/su_mean 0.000
_refine_ls_structure_factor_coef Fsqd
_refine_ls_weighting_details 'calc w=1/[\s^2^(Fo^2^)+(0.0282P)^2^+5.1450P] where P=(Fo^2^+2Fc^2^)/3'
_refine_ls_weighting_scheme calc
_refine_ls_wR_factor_gt 0.0852
_refine_ls_wR_factor_ref 0.1076
_reflns_number_gt 3430
_reflns_number_total 4358
_reflns_threshold_expression >2sigma(I)
_cod_data_source_file c0dt00948b.txt
_cod_data_source_block '[HL2ZnCl3]'
_cod_original_sg_symbol_H-M P212121
_cod_database_code 7026928

loop_
_symmetry_equiv_pos_as_xyz
'x, y, z'
'-x+1/2, -y, z+1/2'
'x+1/2, -y+1/2, -z'
'-x, y+1/2, -z+1/2'

loop_
_atom_site_label
_atom_site_type_symbol
_atom_site_fract_x
_atom_site_fract_y
_atom_site_fract_z
_atom_site_U_iso_or_equiv
_atom_site_adp_type
_atom_site_occupancy
_atom_site_symmetry_multiplicity
_atom_site_calc_flag
_atom_site_refinement_flags
Zn Zn 0.93221(8) 0.95690(5) 0.43959(4) 0.02095(17) Uani 1 1 d .
Cl1 Cl 1.15710(15) 0.93805(10) 0.49643(7) 0.0264(3) Uani 1 1 d .
Cl2 Cl 0.88682(17) 0.86726(9) 0.34103(7) 0.0264(3) Uani 1 1 d .
Cl3 Cl 0.8833(2) 1.09999(9) 0.40385(7) 0.0313(3) Uani 1 1 d .
N1 N 0.5768(5) 1.0190(3) 0.6026(2) 0.0200(10) Uani 1 1 d .
C1 C 0.5729(7) 1.0119(4) 0.5225(3) 0.0233(12) Uani 1 1 d .
H1A H 0.6411 1.0565 0.5016 0.028 Uiso 1 1 calc R
H1B H 0.4708 1.0247 0.5053 0.028 Uiso 1 1 calc R
C2 C 0.6205(6) 0.9177(4) 0.4979(3) 0.0227(12) Uani 1 1 d .
H2A H 0.5580 0.8727 0.5221 0.027 Uiso 1 1 calc R
H2B H 0.6051 0.9119 0.4458 0.027 Uiso 1 1 calc R
N2 N 0.7817(5) 0.9022(3) 0.5155(2) 0.0190(10) Uani 1 1 d .
H2C H 0.8007 0.9292 0.5590 0.023 Uiso 1 1 calc R
C3 C 0.8220(7) 0.8050(4) 0.5227(3) 0.0253(13) Uani 1 1 d .
H3A H 0.9316 0.7986 0.5190 0.030 Uiso 1 1 calc R
H3B H 0.7767 0.7718 0.4827 0.030 Uiso 1 1 calc R
C4 C 0.7691(7) 0.7631(4) 0.5944(3) 0.0237(13) Uani 1 1 d .
H4A H 0.6595 0.7550 0.5926 0.028 Uiso 1 1 calc R
H4B H 0.8150 0.7038 0.5995 0.028 Uiso 1 1 calc R
N3 N 0.8075(5) 0.8176(3) 0.6586(2) 0.0210(10) Uani 1 1 d .
C5 C 0.7313(7) 0.7831(4) 0.7240(3) 0.0294(14) Uani 1 1 d .
H5A H 0.7890 0.8000 0.7670 0.035 Uiso 1 1 calc R
H5B H 0.7258 0.7177 0.7221 0.035 Uiso 1 1 calc R
C6 C 0.5735(8) 0.8222(4) 0.7284(3) 0.0310(14) Uani 1 1 d .
H6A H 0.5155 0.8056 0.6855 0.037 Uiso 1 1 calc R
H6B H 0.5212 0.7988 0.7710 0.037 Uiso 1 1 calc R
N4 N 0.5870(6) 0.9225(3) 0.7334(3) 0.0265(11) Uani 1 1 d .
H2 H 0.658(7) 0.945(4) 0.697(3) 0.027(16) Uiso 1 1 d .
H5 H 0.608(7) 0.931(4) 0.775(3) 0.027(17) Uiso 1 1 d .
C7 C 0.4440(7) 0.9732(4) 0.7158(3) 0.0317(14) Uani 1 1 d .
H7A H 0.4450 1.0316 0.7398 0.038 Uiso 1 1 calc R
H7B H 0.3562 0.9397 0.7330 0.038 Uiso 1 1 calc R
C8 C 0.4340(7) 0.9860(4) 0.6334(3) 0.0290(13) Uani 1 1 d .
H8A H 0.4079 0.9288 0.6108 0.035 Uiso 1 1 calc R
H8B H 0.3534 1.0288 0.6224 0.035 Uiso 1 1 calc R
C9 C 0.6121(6) 1.1116(4) 0.6275(3) 0.0219(12) Uani 1 1 d .
H9A H 0.5959 1.1151 0.6797 0.026 Uiso 1 1 calc R
H9B H 0.5423 1.1535 0.6045 0.026 Uiso 1 1 calc R
C10 C 0.7730(7) 1.1401(4) 0.6108(3) 0.0207(12) Uani 1 1 d .
C11 C 0.8016(7) 1.2190(4) 0.5713(3) 0.0262(13) Uani 1 1 d .
H11 H 0.7197 1.2518 0.5531 0.031 Uiso 1 1 calc R
C12 C 0.9466(7) 1.2498(4) 0.5585(3) 0.0289(13) Uani 1 1 d .
H12 H 0.9622 1.3020 0.5313 0.035 Uiso 1 1 calc R
C13 C 1.0693(8) 1.2025(4) 0.5864(3) 0.0333(14) Uani 1 1 d .
H13 H 1.1679 1.2236 0.5792 0.040 Uiso 1 1 calc R
C14 C 1.0446(7) 1.1241(4) 0.6248(3) 0.0268(13) Uani 1 1 d .
H14 H 1.1269 1.0914 0.6428 0.032 Uiso 1 1 calc R
C15 C 0.8983(7) 1.0937(4) 0.6369(3) 0.0229(12) Uani 1 1 d .
O1 O 0.8722(4) 1.0121(2) 0.6725(2) 0.0248(9) Uani 1 1 d .
C16 C 0.9725(6) 0.9846(4) 0.7277(3) 0.0205(12) Uani 1 1 d .
C17 C 1.0154(6) 1.0428(4) 0.7822(3) 0.0255(12) Uani 1 1 d .
H17 H 0.9807 1.1022 0.7822 0.031 Uiso 1 1 calc R
C18 C 1.1104(6) 1.0126(4) 0.8372(3) 0.0238(12) Uani 1 1 d .
H18 H 1.1439 1.0526 0.8728 0.029 Uiso 1 1 calc R
C19 C 1.1554(6) 0.9235(4) 0.8392(3) 0.0224(12) Uani 1 1 d .
H19 H 1.2178 0.9029 0.8766 0.027 Uiso 1 1 calc R
C20 C 1.1071(6) 0.8644(4) 0.7852(3) 0.0216(12) Uani 1 1 d .
H20 H 1.1364 0.8041 0.7873 0.026 Uiso 1 1 calc R
C21 C 1.0162(6) 0.8936(4) 0.7282(3) 0.0206(12) Uani 1 1 d .
C22 C 0.9740(6) 0.8282(4) 0.6666(3) 0.0225(13) Uani 1 1 d .
H22A H 1.0161 0.8505 0.6212 0.027 Uiso 1 1 calc R
H22B H 1.0192 0.7696 0.6764 0.027 Uiso 1 1 calc R

loop_
_atom_site_aniso_label
_atom_site_aniso_U_11
_atom_site_aniso_U_22
_atom_site_aniso_U_33
_atom_site_aniso_U_23
_atom_site_aniso_U_13
_atom_site_aniso_U_12
Zn 0.0209(4) 0.0235(3) 0.0184(3) 0.0003(3) 0.0014(3) 0.0014(3)
Cl1 0.0186(6) 0.0361(8) 0.0246(7) -0.0031(6) 0.0005(5) -0.0001(6)
Cl2 0.0329(8) 0.0272(6) 0.0192(6) -0.0056(5) -0.0004(6) 0.0032(6)
Cl3 0.0504(10) 0.0232(7) 0.0204(6) 0.0018(5) 0.0022(7) 0.0046(7)
N1 0.019(2) 0.024(2) 0.018(2) -0.0077(17) -0.001(2) -0.002(2)
C1 0.016(3) 0.033(3) 0.020(3) -0.003(2) -0.006(3) 0.004(3)
C2 0.021(3) 0.031(3) 0.016(2) -0.004(2) 0.000(2) 0.000(2)
N2 0.021(2) 0.020(2) 0.016(2) -0.0023(19) 0.0010(19) 0.000(2)
C3 0.023(3) 0.022(3) 0.031(3) -0.006(2) -0.005(3) -0.002(3)
C4 0.033(3) 0.017(3) 0.022(3) -0.002(2) -0.004(3) -0.006(3)
N3 0.028(3) 0.022(2) 0.013(2) -0.0014(19) 0.002(2) -0.008(2)
C5 0.049(4) 0.021(3) 0.018(3) 0.005(2) 0.000(3) -0.013(3)
C6 0.040(4) 0.035(3) 0.019(3) 0.000(2) 0.001(3) -0.016(3)
N4 0.025(3) 0.042(3) 0.012(2) 0.000(2) 0.003(2) -0.007(2)
C7 0.020(3) 0.049(4) 0.026(3) -0.010(3) 0.010(3) -0.007(3)
C8 0.015(3) 0.045(4) 0.027(3) -0.007(3) -0.003(3) -0.006(3)
C9 0.019(3) 0.032(3) 0.015(2) -0.004(2) -0.003(2) 0.005(3)
C10 0.027(3) 0.017(3) 0.018(3) -0.006(2) -0.004(2) 0.005(2)
C11 0.040(4) 0.019(3) 0.019(3) 0.001(2) -0.006(3) 0.009(3)
C12 0.047(4) 0.024(3) 0.016(2) 0.000(2) 0.002(3) -0.004(3)
C13 0.031(3) 0.034(3) 0.035(3) -0.007(3) 0.012(3) -0.006(3)
C14 0.025(3) 0.021(3) 0.034(3) 0.003(2) 0.006(3) -0.002(3)
C15 0.022(3) 0.019(3) 0.028(3) -0.005(2) 0.002(3) -0.002(2)
O1 0.021(2) 0.0211(19) 0.032(2) 0.0080(16) -0.0087(18) 0.0002(17)
C16 0.012(3) 0.024(3) 0.026(3) 0.000(2) -0.001(2) -0.001(2)
C17 0.023(3) 0.020(3) 0.034(3) -0.001(3) 0.002(2) -0.004(3)
C18 0.021(3) 0.033(3) 0.017(2) -0.003(2) -0.001(2) -0.009(3)
C19 0.022(3) 0.028(3) 0.018(3) 0.005(2) -0.002(2) -0.006(2)
C20 0.023(3) 0.019(3) 0.022(3) 0.003(2) -0.001(2) 0.003(3)
C21 0.019(3) 0.020(3) 0.023(3) 0.002(2) 0.003(2) -0.007(2)
C22 0.032(3) 0.014(3) 0.021(3) 0.003(2) -0.003(3) 0.002(2)

loop_
_atom_type_symbol
_atom_type_description
_atom_type_scat_dispersion_real
_atom_type_scat_dispersion_imag
_atom_type_scat_source
C C 0.0181 0.0091 'International Tables Vol C Tables 4.2.6.8 and 6.1.1.4'
H H 0.0000 0.0000 'International Tables Vol C Tables 4.2.6.8 and 6.1.1.4'
N N 0.0311 0.0180 'International Tables Vol C Tables 4.2.6.8 and 6.1.1.4'
O O 0.0492 0.0322 'International Tables Vol C Tables 4.2.6.8 and 6.1.1.4'
Cl Cl 0.3639 0.7018 'International Tables Vol C Tables 4.2.6.8 and 6.1.1.4'
Zn Zn -1.5491 0.6778 'International Tables Vol C Tables 4.2.6.8 and 6.1.1.4'

loop_
_geom_angle_atom_site_label_1
_geom_angle_atom_site_label_2
_geom_angle_atom_site_label_3
_geom_angle
N2 Zn Cl1 101.42(13)
N2 Zn Cl3 115.98(13)
Cl1 Zn Cl3 114.70(6)
N2 Zn Cl2 101.22(13)
Cl1 Zn Cl2 116.74(6)
Cl3 Zn Cl2 106.31(6)
C8 N1 C1 110.1(5)
C8 N1 C9 111.7(4)
C1 N1 C9 112.3(4)
N1 C1 C2 110.8(4)
N2 C2 C1 110.0(4)
C2 N2 C3 113.6(4)
C2 N2 Zn 113.8(3)
C3 N2 Zn 106.5(3)
N2 C3 C4 113.4(5)
N3 C4 C3 113.6(4)
C4 N3 C5 111.3(4)
C4 N3 C22 111.5(5)
C5 N3 C22 114.0(5)
N3 C5 C6 109.4(5)
N4 C6 C5 108.2(5)
C6 N4 C7 114.7(5)
N4 C7 C8 108.9(5)
N1 C8 C7 112.0(5)
N1 C9 C10 113.2(5)
C15 C10 C11 116.9(6)
C15 C10 C9 122.4(5)
C11 C10 C9 120.6(5)
C12 C11 C10 122.1(6)
C11 C12 C13 119.5(5)
C14 C13 C12 119.6(6)
C13 C14 C15 120.3(6)
C14 C15 C10 121.6(5)
C14 C15 O1 120.8(5)
C10 C15 O1 117.6(5)
C15 O1 C16 119.2(4)
C17 C16 C21 121.5(5)
C17 C16 O1 121.1(5)
C21 C16 O1 117.1(5)
C16 C17 C18 119.7(5)
C19 C18 C17 120.1(5)
C18 C19 C20 119.7(5)
C21 C20 C19 121.4(5)
C20 C21 C16 117.5(5)
C20 C21 C22 120.0(5)
C16 C21 C22 122.4(5)
N3 C22 C21 112.3(5)

loop_
_geom_bond_atom_site_label_1
_geom_bond_atom_site_label_2
_geom_bond_distance
Zn N2 2.085(4)
Zn Cl1 2.2519(15)
Zn Cl3 2.2573(15)
Zn Cl2 2.2799(14)
N1 C8 1.460(7)
N1 C1 1.476(6)
N1 C9 1.478(7)
C1 C2 1.524(7)
C2 N2 1.470(7)
N2 C3 1.486(7)
C3 C4 1.528(8)
C4 N3 1.469(7)
N3 C5 1.467(7)
N3 C22 1.478(7)
C5 C6 1.504(9)
C6 N4 1.492(7)
N4 C7 1.498(8)
C7 C8 1.529(7)
C9 C10 1.507(8)
C10 C15 1.383(8)
C10 C11 1.397(8)
C11 C12 1.373(9)
C12 C13 1.383(9)
C13 C14 1.376(8)
C14 C15 1.380(8)
C15 O1 1.393(6)
O1 C16 1.403(6)
C16 C17 1.374(8)
C16 C21 1.399(7)
C17 C18 1.384(8)
C18 C19 1.376(7)
C19 C20 1.389(7)
C20 C21 1.386(7)
C21 C22 1.533(7)

loop_
_geom_torsion_atom_site_label_1
_geom_torsion_atom_site_label_2
_geom_torsion_atom_site_label_3
_geom_torsion_atom_site_label_4
_geom_torsion
C8 N1 C1 C2 -85.0(6)
C9 N1 C1 C2 149.8(5)
N1 C1 C2 N2 -66.4(6)
C1 C2 N2 C3 155.9(4)
C1 C2 N2 Zn -82.0(5)
Cl1 Zn N2 C2 171.1(3)
Cl3 Zn N2 C2 46.1(4)
Cl2 Zn N2 C2 -68.4(3)
Cl1 Zn N2 C3 -63.0(3)
Cl3 Zn N2 C3 172.1(3)
Cl2 Zn N2 C3 57.5(3)
C2 N2 C3 C4 -76.3(6)
Zn N2 C3 C4 157.7(4)
N2 C3 C4 N3 -48.0(7)
C3 C4 N3 C5 169.9(5)
C3 C4 N3 C22 -61.6(6)
C4 N3 C5 C6 -84.9(6)
C22 N3 C5 C6 148.0(5)
N3 C5 C6 N4 -61.0(6)
C5 C6 N4 C7 162.4(5)
C6 N4 C7 C8 -84.8(6)
C1 N1 C8 C7 168.0(5)
C9 N1 C8 C7 -66.5(6)
N4 C7 C8 N1 -47.6(7)
C8 N1 C9 C10 167.3(5)
C1 N1 C9 C10 -68.5(6)
N1 C9 C10 C15 -59.3(6)
N1 C9 C10 C11 124.8(5)
C15 C10 C11 C12 0.1(8)
C9 C10 C11 C12 176.3(5)
C10 C11 C12 C13 -1.1(9)
C11 C12 C13 C14 1.7(9)
C12 C13 C14 C15 -1.3(9)
C13 C14 C15 C10 0.3(9)
C13 C14 C15 O1 176.7(5)
C11 C10 C15 C14 0.3(8)
C9 C10 C15 C14 -175.8(5)
C11 C10 C15 O1 -176.2(5)
C9 C10 C15 O1 7.7(8)
C14 C15 O1 C16 33.7(7)
C10 C15 O1 C16 -149.8(5)
C15 O1 C16 C17 48.3(7)
C15 O1 C16 C21 -137.1(5)
C21 C16 C17 C18 3.4(8)
O1 C16 C17 C18 177.8(5)
C16 C17 C18 C19 -3.3(8)
C17 C18 C19 C20 1.1(8)
C18 C19 C20 C21 1.1(8)
C19 C20 C21 C16 -1.1(8)
C19 C20 C21 C22 175.8(5)
C17 C16 C21 C20 -1.2(8)
O1 C16 C21 C20 -175.8(5)
C17 C16 C21 C22 -178.0(5)
O1 C16 C21 C22 7.5(8)
C4 N3 C22 C21 173.5(4)
C5 N3 C22 C21 -59.4(6)
C20 C21 C22 N3 121.8(5)
C16 C21 C22 N3 -61.5(7)
